data_4313564
loop_
_publ_author_name
'Eugen Stulz'
'Sonya M. Scott'
'Andrew D. Bond'
'Sijbren Otto'
'Jeremy K. M. Sanders'

_publ_contact_author_address
;
   Department of Chemistry
   University of Cambridge
   Lensfield Road
   Cambridge
   CB2 1EW
   UK
;
_publ_contact_author_email adb29@cam.ac.uk
_publ_contact_author_fax '(01223) 336362'
_publ_contact_author_name 'Andrew D. Bond'
_publ_contact_author_phone '(01223) 336352'
_publ_section_title
;
 Complexation of Diphenyl(phenylacetenyl)phosphine to Rhodium(III)
 Tetraphenyl Porphyrins: Synthesis and Structural, Spectroscopic, and
 Thermodynamic Studies
;
_journal_name_full 'Inorganic Chemistry'
_journal_page_first 3086
_journal_page_last 3096
_journal_paper_doi 10.1021/ic026257a
_journal_volume 42
_journal_year 2003
_chemical_formula_moiety 'C65 H46 N4 P Rh'
_chemical_formula_sum 'C65 H46 N4 P Rh'
_chemical_formula_weight 1016.94
_chemical_name_common (Me)(dpap)Rh(III)TPP
_space_group_IT_number 2
_symmetry_cell_setting triclinic
_symmetry_space_group_name_Hall '-P 1'
_symmetry_space_group_name_H-M 'P -1'
_atom_sites_solution_hydrogens geom
_atom_sites_solution_primary direct
_atom_sites_solution_secondary difmap
_cell_angle_alpha 83.942(3)
_cell_angle_beta 86.237(3)
_cell_angle_gamma 89.875(4)
_cell_formula_units_Z 2
_cell_length_a 13.3949(7)
_cell_length_b 13.3979(8)
_cell_length_c 14.1945(9)
_cell_measurement_reflns_used 33665
_cell_measurement_temperature 180(2)
_cell_measurement_theta_max 22.46
_cell_measurement_theta_min 1.00
_cell_volume 2527.7(3)
_computing_cell_refinement 'HKL Scalepack (Otwinowski & Minor, 1997)'
_computing_data_collection 'Collect (Nonius, 1998)'
_computing_data_reduction
;
   HKL Denzo and Scalepack (Otwinowski & Minor, 1997)
;
_computing_publication_material 'SHELXTL v6.12 (Bruker AXS, 2001)'
_computing_structure_refinement 'SHELXTL v6.12 (Bruker AXS, 2001)'
_computing_structure_solution 'SIR-92 (Altomare et al., 1994)'
_diffrn_ambient_temperature 180(2)
_diffrn_measured_fraction_theta_full 0.993
_diffrn_measured_fraction_theta_max 0.993
_diffrn_measurement_device_type 'Nonius KappaCCD'
_diffrn_measurement_method 'Thin slice \w and \f scans'
_diffrn_radiation_monochromator graphite
_diffrn_radiation_source 'fine-focus sealed tube'
_diffrn_radiation_type MoK\a
_diffrn_radiation_wavelength 0.7107
_diffrn_reflns_av_R_equivalents 0.0815
_diffrn_reflns_av_sigmaI/netI 0.0881
_diffrn_reflns_limit_h_max 14
_diffrn_reflns_limit_h_min -14
_diffrn_reflns_limit_k_max 14
_diffrn_reflns_limit_k_min -14
_diffrn_reflns_limit_l_max 14
_diffrn_reflns_limit_l_min -14
_diffrn_reflns_number 15705
_diffrn_reflns_theta_full 21.97
_diffrn_reflns_theta_max 21.97
_diffrn_reflns_theta_min 3.52
_diffrn_standards_number 0
_exptl_absorpt_coefficient_mu 0.416
_exptl_absorpt_correction_T_max 0.998
_exptl_absorpt_correction_T_min 0.849
_exptl_absorpt_correction_type multi-scan
_exptl_absorpt_process_details 'Sortav Blessing (1995)'
_exptl_crystal_colour red
_exptl_crystal_density_diffrn 1.336
_exptl_crystal_density_method 'not measured'
_exptl_crystal_description plate
_exptl_crystal_F_000 1048
_exptl_crystal_size_max 0.23
_exptl_crystal_size_mid 0.21
_exptl_crystal_size_min 0.01
_refine_diff_density_max 3.586
_refine_diff_density_min -0.713
_refine_diff_density_rms 0.161
_refine_ls_extinction_method none
_refine_ls_goodness_of_fit_ref 1.098
_refine_ls_hydrogen_treatment constr
_refine_ls_matrix_type full
_refine_ls_number_parameters 385
_refine_ls_number_reflns 6127
_refine_ls_number_restraints 178
_refine_ls_restrained_S_all 1.085
_refine_ls_R_factor_all 0.1337
_refine_ls_R_factor_gt 0.1134
_refine_ls_shift/su_max 0.000
_refine_ls_shift/su_mean 0.000
_refine_ls_structure_factor_coef Fsqd
_refine_ls_weighting_details 'calc w=1/[\s^2^(Fo^2^)+(0.1318P)^2^+30.6877P] where P=(Fo^2^+2Fc^2^)/3'
_refine_ls_weighting_scheme calc
_refine_ls_wR_factor_gt 0.2722
_refine_ls_wR_factor_ref 0.2873
_reflns_number_gt 4980
_reflns_number_total 6127
_reflns_threshold_expression >2sigma(I)
_cod_data_source_file ic026257a_1.cif
_cod_data_source_block 5
_cod_database_code 4313564

loop_
_symmetry_equiv_pos_as_xyz
'x, y, z'
'-x, -y, -z'

loop_
_atom_site_label
_atom_site_type_symbol
_atom_site_fract_x
_atom_site_fract_y
_atom_site_fract_z
_atom_site_U_iso_or_equiv
_atom_site_adp_type
_atom_site_occupancy
_atom_site_symmetry_multiplicity
_atom_site_calc_flag
_atom_site_refinement_flags
_atom_site_disorder_assembly
_atom_site_disorder_group
Rh1 Rh -0.26403(6) 0.22874(6) 0.19409(6) 0.0266(4) Uani 1 1 d D A .
P1 P -0.2734(3) 0.2181(3) 0.3722(2) 0.0517(9) Uani 1 1 d . . .
N1 N -0.2978(6) 0.0815(5) 0.1921(6) 0.032(2) Uani 1 1 d D . .
N2 N -0.1156(5) 0.1968(7) 0.1907(6) 0.031(2) Uani 1 1 d D . .
N3 N -0.2292(6) 0.3762(5) 0.1884(6) 0.031(2) Uani 1 1 d D . .
N4 N -0.4120(5) 0.2614(7) 0.1889(6) 0.032(2) Uani 1 1 d D . .
C1 C -0.3917(8) 0.0324(6) 0.1887(8) 0.0338(9) Uani 1 1 d DU A .
C2 C -0.3840(8) -0.0674(6) 0.1839(8) 0.0346(9) Uani 1 1 d DU . .
H2 H -0.4372 -0.1134 0.1801 0.042 Uiso 1 1 calc R A .
C3 C -0.2834(8) -0.0892(9) 0.1855(8) 0.0350(9) Uani 1 1 d U A .
H3 H -0.2543 -0.1538 0.1842 0.042 Uiso 1 1 calc R . .
C4 C -0.2302(8) 0.0038(9) 0.1897(8) 0.0350(9) Uani 1 1 d U A .
C5 C -0.1247(8) 0.0121(9) 0.1866(8) 0.0351(9) Uani 1 1 d U . .
C6 C -0.0744(8) 0.1017(9) 0.1904(8) 0.0352(9) Uani 1 1 d U A .
C7 C 0.0347(8) 0.1112(9) 0.1871(8) 0.0353(9) Uani 1 1 d U . .
H7 H 0.0815 0.0579 0.1866 0.042 Uiso 1 1 calc R A .
C8 C 0.0560(8) 0.2078(8) 0.1849(8) 0.0349(9) Uani 1 1 d U A .
H8 H 0.1210 0.2367 0.1814 0.042 Uiso 1 1 calc R . .
C9 C -0.0428(8) 0.2643(8) 0.1892(8) 0.0342(9) Uani 1 1 d U A .
C10 C -0.0452(8) 0.3670(8) 0.1821(8) 0.0336(9) Uani 1 1 d U . .
C11 C -0.1302(8) 0.4312(6) 0.1895(8) 0.0329(9) Uani 1 1 d DU A .
C12 C -0.1452(8) 0.5313(6) 0.1783(8) 0.0341(9) Uani 1 1 d DU . .
H12 H -0.0942 0.5812 0.1711 0.041 Uiso 1 1 calc R A .
C13 C -0.2434(8) 0.5486(9) 0.1789(8) 0.0346(9) Uani 1 1 d U A .
H13 H -0.2739 0.6128 0.1757 0.042 Uiso 1 1 calc R . .
C14 C -0.2970(8) 0.4510(8) 0.1856(8) 0.0346(9) Uani 1 1 d U A .
C15 C -0.4010(8) 0.4464(8) 0.1832(8) 0.0347(9) Uani 1 1 d U . .
C16 C -0.4514(8) 0.3566(9) 0.1873(8) 0.0348(9) Uani 1 1 d U A .
C17 C -0.5612(8) 0.3474(9) 0.1861(8) 0.0350(9) Uani 1 1 d U . .
H17 H -0.6080 0.4008 0.1862 0.042 Uiso 1 1 calc R A .
C18 C -0.5829(8) 0.2497(8) 0.1846(8) 0.0349(9) Uani 1 1 d U A .
H18 H -0.6475 0.2214 0.1820 0.042 Uiso 1 1 calc R . .
C19 C -0.4870(8) 0.1942(8) 0.1880(8) 0.0345(9) Uani 1 1 d U A .
C20 C -0.4809(8) 0.0922(8) 0.1839(8) 0.0341(9) Uani 1 1 d U . .
C21 C -0.0667(9) -0.0816(9) 0.1753(8) 0.038(3) Uiso 1 1 d . A .
C22 C -0.0251(10) -0.1352(11) 0.2501(10) 0.056(4) Uiso 1 1 d . . .
H22 H -0.0329 -0.1129 0.3116 0.068 Uiso 1 1 calc R A .
C23 C 0.0295(12) -0.2236(13) 0.2365(12) 0.073(4) Uiso 1 1 d . A .
H23 H 0.0595 -0.2600 0.2883 0.088 Uiso 1 1 calc R . .
C24 C 0.0385(11) -0.2557(12) 0.1502(11) 0.067(4) Uiso 1 1 d . . .
H24 H 0.0714 -0.3174 0.1420 0.080 Uiso 1 1 calc R A .
C25 C 0.0014(11) -0.2015(11) 0.0741(11) 0.062(4) Uiso 1 1 d . A .
H25 H 0.0119 -0.2231 0.0126 0.074 Uiso 1 1 calc R . .
C26 C -0.0527(10) -0.1131(11) 0.0867(10) 0.057(4) Uiso 1 1 d . . .
H26 H -0.0794 -0.0753 0.0338 0.068 Uiso 1 1 calc R A .
C27 C 0.0482(8) 0.4269(8) 0.1731(8) 0.034(3) Uiso 1 1 d . A .
C28 C 0.0882(10) 0.4683(11) 0.2490(10) 0.055(3) Uiso 1 1 d . . .
H28 H 0.0527 0.4603 0.3095 0.066 Uiso 1 1 calc R A .
C29 C 0.1767(11) 0.5197(12) 0.2384(11) 0.067(4) Uiso 1 1 d . A .
H29 H 0.2027 0.5460 0.2915 0.080 Uiso 1 1 calc R . .
C30 C 0.2289(11) 0.5338(11) 0.1499(10) 0.059(4) Uiso 1 1 d . . .
H30 H 0.2902 0.5702 0.1427 0.071 Uiso 1 1 calc R A .
C31 C 0.1928(11) 0.4957(11) 0.0737(11) 0.061(4) Uiso 1 1 d . A .
H31 H 0.2282 0.5053 0.0132 0.073 Uiso 1 1 calc R . .
C32 C 0.1023(10) 0.4421(10) 0.0862(9) 0.051(3) Uiso 1 1 d . . .
H32 H 0.0771 0.4151 0.0332 0.061 Uiso 1 1 calc R A .
C33 C -0.4580(8) 0.5429(9) 0.1712(8) 0.036(3) Uiso 1 1 d . A .
C34 C -0.5111(10) 0.5796(10) 0.2473(10) 0.051(3) Uiso 1 1 d . . .
H34 H -0.5132 0.5428 0.3084 0.061 Uiso 1 1 calc R A .
C35 C -0.5620(11) 0.6715(11) 0.2337(10) 0.059(4) Uiso 1 1 d . A .
H35 H -0.5985 0.6974 0.2854 0.071 Uiso 1 1 calc R . .
C36 C -0.5583(10) 0.7226(11) 0.1461(9) 0.051(3) Uiso 1 1 d . . .
H36 H -0.5913 0.7854 0.1372 0.062 Uiso 1 1 calc R A .
C37 C -0.5089(9) 0.6869(10) 0.0711(9) 0.047(3) Uiso 1 1 d . A .
H37 H -0.5081 0.7238 0.0101 0.057 Uiso 1 1 calc R . .
C38 C -0.4593(9) 0.5960(10) 0.0834(9) 0.048(3) Uiso 1 1 d . . .
H38 H -0.4257 0.5702 0.0302 0.057 Uiso 1 1 calc R A .
C39 C -0.5731(8) 0.0346(8) 0.1721(8) 0.034(3) Uiso 1 1 d . A .
C40 C -0.6219(10) -0.0246(10) 0.2485(9) 0.049(3) Uiso 1 1 d . . .
H40 H -0.5951 -0.0302 0.3091 0.059 Uiso 1 1 calc R A .
C41 C -0.7103(10) -0.0756(11) 0.2352(10) 0.057(4) Uiso 1 1 d . A .
H41 H -0.7429 -0.1166 0.2868 0.069 Uiso 1 1 calc R . .
C42 C -0.7499(10) -0.0668(10) 0.1489(9) 0.051(3) Uiso 1 1 d . . .
H42 H -0.8104 -0.1007 0.1407 0.061 Uiso 1 1 calc R A .
C43 C -0.7026(10) -0.0089(11) 0.0737(10) 0.056(4) Uiso 1 1 d . A .
H43 H -0.7301 -0.0037 0.0134 0.067 Uiso 1 1 calc R . .
C44 C -0.6146(10) 0.0423(10) 0.0850(9) 0.050(3) Uiso 1 1 d . . .
H44 H -0.5829 0.0827 0.0326 0.060 Uiso 1 1 calc R A .
C45 C -0.2531(9) 0.2445(9) 0.0479(8) 0.043(3) Uiso 1 1 d . . .
H45A H -0.2670 0.1798 0.0248 0.064 Uiso 1 1 calc R A .
H45B H -0.1854 0.2668 0.0249 0.064 Uiso 1 1 calc R . .
H45C H -0.3017 0.2943 0.0243 0.064 Uiso 1 1 calc R . .
C46 C -0.3589(13) 0.2963(14) 0.4283(16) 0.077(2) Uiso 0.50 1 d PGD A 1
C47 C -0.4597(15) 0.2777(14) 0.4195(15) 0.077(2) Uiso 0.50 1 d PGD A 1
H47A H -0.4795 0.2209 0.3902 0.093 Uiso 0.50 1 calc PR A 1
C48 C -0.5317(11) 0.3421(16) 0.4535(16) 0.077(2) Uiso 0.50 1 d PGD A 1
H48A H -0.6006 0.3295 0.4475 0.093 Uiso 0.50 1 calc PR A 1
C49 C -0.5029(14) 0.4252(15) 0.4964(15) 0.077(2) Uiso 0.50 1 d PGD . 1
H49A H -0.5521 0.4692 0.5196 0.093 Uiso 0.50 1 calc PR A 1
C50 C -0.4020(15) 0.4437(13) 0.5052(15) 0.077(2) Uiso 0.50 1 d PGD A 1
H50A H -0.3823 0.5005 0.5345 0.093 Uiso 0.50 1 calc PR A 1
C51 C -0.3300(11) 0.3793(16) 0.4711(16) 0.077(2) Uiso 0.50 1 d PGD A 1
H51A H -0.2611 0.3920 0.4772 0.093 Uiso 0.50 1 calc PR A 1
C52 C -0.2848(16) 0.0922(12) 0.4421(15) 0.077(2) Uiso 0.50 1 d PGD A 1
C53 C -0.3628(15) 0.0319(15) 0.4207(13) 0.077(2) Uiso 0.50 1 d PGD A 1
H53A H -0.4048 0.0549 0.3716 0.093 Uiso 0.50 1 calc PR A 1
C54 C -0.3792(14) -0.0619(14) 0.4710(15) 0.077(2) Uiso 0.50 1 d PGD A 1
H54A H -0.4325 -0.1031 0.4564 0.093 Uiso 0.50 1 calc PR A 1
C55 C -0.3177(16) -0.0955(12) 0.5428(14) 0.077(2) Uiso 0.50 1 d PGD A 1
H55A H -0.3289 -0.1597 0.5773 0.093 Uiso 0.50 1 calc PR A 1
C56 C -0.2397(15) -0.0352(16) 0.5643(13) 0.077(2) Uiso 0.50 1 d PGD A 1
H56A H -0.1977 -0.0582 0.6133 0.093 Uiso 0.50 1 calc PR A 1
C57 C -0.2233(14) 0.0586(14) 0.5139(15) 0.077(2) Uiso 0.50 1 d PGD A 1
H57A H -0.1700 0.0998 0.5286 0.093 Uiso 0.50 1 calc PR A 1
C58 C -0.150(2) 0.263(2) 0.406(2) 0.077(2) Uiso 0.50 1 d PD A 1
C59 C -0.077(2) 0.286(3) 0.435(2) 0.077(2) Uiso 0.50 1 d PD A 1
C60 C 0.0193(12) 0.3096(17) 0.4712(15) 0.077(2) Uiso 0.50 1 d PGD A 1
C61 C 0.1075(15) 0.2776(16) 0.4269(13) 0.077(2) Uiso 0.50 1 d PGD A 1
H61A H 0.1050 0.2359 0.3769 0.093 Uiso 0.50 1 calc PR A 1
C62 C 0.1993(12) 0.3064(17) 0.4557(15) 0.077(2) Uiso 0.50 1 d PGD A 1
H62A H 0.2596 0.2846 0.4254 0.093 Uiso 0.50 1 calc PR A 1
C63 C 0.2030(12) 0.3673(17) 0.5289(15) 0.077(2) Uiso 0.50 1 d PGD A 1
H63A H 0.2657 0.3871 0.5486 0.093 Uiso 0.50 1 calc PR A 1
C64 C 0.1148(15) 0.3993(16) 0.5732(13) 0.077(2) Uiso 0.50 1 d PGD A 1
H64A H 0.1173 0.4409 0.6232 0.093 Uiso 0.50 1 calc PR A 1
C65 C 0.0230(12) 0.3704(17) 0.5444(14) 0.077(2) Uiso 0.50 1 d PGD A 1
H65A H -0.0373 0.3923 0.5747 0.093 Uiso 0.50 1 calc PR A 1
C46' C -0.4012(14) 0.210(2) 0.4422(19) 0.106(3) Uiso 0.50 1 d PGD A 2
C47' C -0.4601(19) 0.1301(19) 0.4235(17) 0.106(3) Uiso 0.50 1 d PGD A 2
H47B H -0.4381 0.0889 0.3758 0.128 Uiso 0.50 1 calc PR A 2
C48' C -0.5513(18) 0.1105(18) 0.475(2) 0.106(3) Uiso 0.50 1 d PGD A 2
H48B H -0.5916 0.0558 0.4618 0.128 Uiso 0.50 1 calc PR A 2
C49' C -0.5835(16) 0.171(2) 0.5444(18) 0.106(3) Uiso 0.50 1 d PGD A 2
H49B H -0.6459 0.1574 0.5793 0.128 Uiso 0.50 1 calc PR A 2
C50' C -0.525(2) 0.251(2) 0.5631(17) 0.106(3) Uiso 0.50 1 d PGD A 2
H50B H -0.5466 0.2919 0.6108 0.128 Uiso 0.50 1 calc PR A 2
C51' C -0.4334(18) 0.2703(17) 0.512(2) 0.106(3) Uiso 0.50 1 d PGD A 2
H51B H -0.3931 0.3249 0.5247 0.128 Uiso 0.50 1 calc PR A 2
C52' C -0.1972(18) 0.1370(17) 0.4303(19) 0.106(3) Uiso 0.50 1 d PGD A 2
C53' C -0.2320(15) 0.039(2) 0.451(2) 0.106(3) Uiso 0.50 1 d PGD A 2
H53B H -0.2974 0.0219 0.4359 0.128 Uiso 0.50 1 calc PR A 2
C54' C -0.171(2) -0.0340(15) 0.494(2) 0.106(3) Uiso 0.50 1 d PGD A 2
H54B H -0.1948 -0.1011 0.5082 0.128 Uiso 0.50 1 calc PR A 2
C55' C -0.0753(19) -0.0090(18) 0.5163(18) 0.106(3) Uiso 0.50 1 d PGD . 2
H55B H -0.0337 -0.0590 0.5457 0.128 Uiso 0.50 1 calc PR A 2
C56' C -0.0406(15) 0.089(2) 0.4955(19) 0.106(3) Uiso 0.50 1 d PGD . 2
H56B H 0.0248 0.1061 0.5107 0.128 Uiso 0.50 1 calc PR A 2
C57' C -0.1015(19) 0.1620(15) 0.453(2) 0.106(3) Uiso 0.50 1 d PGD A 2
H57B H -0.0777 0.2290 0.4383 0.128 Uiso 0.50 1 calc PR A 2
C58' C -0.242(3) 0.351(2) 0.403(3) 0.106(3) Uiso 0.50 1 d PD A 2
C59' C -0.213(3) 0.427(2) 0.418(3) 0.106(3) Uiso 0.50 1 d PD A 2
C60' C -0.190(2) 0.5307(14) 0.4343(19) 0.106(3) Uiso 0.50 1 d PGD A 2
C61' C -0.2461(17) 0.6086(19) 0.3922(18) 0.106(3) Uiso 0.50 1 d PGD A 2
H61B H -0.2997 0.5943 0.3550 0.128 Uiso 0.50 1 calc PR A 2
C62' C -0.224(2) 0.7074(16) 0.4047(19) 0.106(3) Uiso 0.50 1 d PGD A 2
H62B H -0.2620 0.7606 0.3759 0.128 Uiso 0.50 1 calc PR A 2
C63' C -0.145(2) 0.7283(15) 0.459(2) 0.106(3) Uiso 0.50 1 d PGD A 2
H63B H -0.1301 0.7959 0.4676 0.128 Uiso 0.50 1 calc PR A 2
C64' C -0.0894(18) 0.650(2) 0.5012(18) 0.106(3) Uiso 0.50 1 d PGD A 2
H64B H -0.0359 0.6647 0.5385 0.128 Uiso 0.50 1 calc PR A 2
C65' C -0.1118(19) 0.5516(17) 0.4888(19) 0.106(3) Uiso 0.50 1 d PGD A 2
H65B H -0.0736 0.4983 0.5176 0.128 Uiso 0.50 1 calc PR A 2

loop_
_atom_site_aniso_label
_atom_site_aniso_U_11
_atom_site_aniso_U_22
_atom_site_aniso_U_33
_atom_site_aniso_U_23
_atom_site_aniso_U_13
_atom_site_aniso_U_12
Rh1 0.0239(5) 0.0187(5) 0.0377(6) -0.0051(3) -0.0015(3) -0.0027(3)
P1 0.051(2) 0.065(2) 0.0396(19) -0.0057(17) -0.0001(16) -0.0069(18)
N1 0.024(5) 0.038(6) 0.034(5) -0.015(4) -0.002(4) 0.001(4)
N2 0.030(5) 0.029(5) 0.035(5) -0.006(4) -0.010(4) 0.005(4)
N3 0.030(5) 0.027(5) 0.035(5) 0.002(4) -0.003(4) 0.009(4)
N4 0.023(5) 0.042(6) 0.030(5) -0.004(4) 0.001(4) 0.008(4)
C1 0.0295(17) 0.0336(17) 0.0382(18) -0.0046(16) -0.0009(16) -0.0013(16)
C2 0.0303(17) 0.0341(17) 0.0394(18) -0.0042(16) -0.0010(16) -0.0016(16)
C3 0.0309(17) 0.0342(17) 0.0400(18) -0.0042(16) -0.0011(16) -0.0013(16)
C4 0.0311(16) 0.0339(17) 0.0398(18) -0.0042(16) -0.0011(16) -0.0009(15)
C5 0.0316(16) 0.0338(17) 0.0399(18) -0.0041(16) -0.0012(16) -0.0009(15)
C6 0.0321(16) 0.0337(17) 0.0399(17) -0.0040(16) -0.0012(15) -0.0010(15)
C7 0.0325(16) 0.0337(16) 0.0395(17) -0.0037(15) -0.0015(15) -0.0010(15)
C8 0.0327(15) 0.0334(16) 0.0386(16) -0.0035(14) -0.0017(14) -0.0014(14)
C9 0.0327(15) 0.0328(15) 0.0370(15) -0.0032(13) -0.0020(13) -0.0015(13)
C10 0.0322(13) 0.0327(14) 0.0358(14) -0.0030(12) -0.0020(12) -0.0008(12)
C11 0.0316(12) 0.0328(12) 0.0343(12) -0.0028(9) -0.0019(9) -0.0001(9)
C12 0.0322(13) 0.0336(14) 0.0364(14) -0.0032(12) -0.0016(12) -0.0007(12)
C13 0.0323(14) 0.0337(15) 0.0377(15) -0.0035(13) -0.0012(13) -0.0008(13)
C14 0.0319(15) 0.0337(16) 0.0380(16) -0.0039(14) -0.0009(14) -0.0006(14)
C15 0.0318(16) 0.0335(16) 0.0386(17) -0.0039(15) -0.0007(15) -0.0008(15)
C16 0.0316(16) 0.0335(17) 0.0392(17) -0.0041(16) -0.0006(15) -0.0009(15)
C17 0.0315(16) 0.0336(17) 0.0396(18) -0.0040(16) -0.0003(16) -0.0010(15)
C18 0.0314(17) 0.0337(17) 0.0395(18) -0.0040(16) -0.0002(16) -0.0013(16)
C19 0.0309(17) 0.0335(17) 0.0390(18) -0.0042(16) -0.0003(16) -0.0017(16)
C20 0.0302(17) 0.0336(17) 0.0386(18) -0.0044(16) -0.0005(16) -0.0016(16)

loop_
_atom_type_symbol
_atom_type_description
_atom_type_scat_dispersion_real
_atom_type_scat_dispersion_imag
_atom_type_scat_source
C C 0.0033 0.0016 'International Tables Vol C Tables 4.2.6.8 and 6.1.1.4'
H H 0.0000 0.0000 'International Tables Vol C Tables 4.2.6.8 and 6.1.1.4'
N N 0.0061 0.0033 'International Tables Vol C Tables 4.2.6.8 and 6.1.1.4'
P P 0.1023 0.0942 'International Tables Vol C Tables 4.2.6.8 and 6.1.1.4'
Rh Rh -1.1178 0.9187 'International Tables Vol C Tables 4.2.6.8 and 6.1.1.4'

loop_
_geom_angle_atom_site_label_1
_geom_angle_atom_site_label_2
_geom_angle_atom_site_label_3
_geom_angle
_geom_angle_site_symmetry_1
_geom_angle_site_symmetry_3
_geom_angle_publ_flag
N3 Rh1 N1 176.9(3) . . ?
N3 Rh1 N2 88.9(3) . . ?
N1 Rh1 N2 90.7(3) . . ?
N3 Rh1 N4 91.0(4) . . ?
N1 Rh1 N4 89.1(4) . . ?
N2 Rh1 N4 176.6(3) . . ?
N3 Rh1 C45 87.9(4) . . ?
N1 Rh1 C45 89.1(4) . . ?
N2 Rh1 C45 88.3(4) . . ?
N4 Rh1 C45 88.3(4) . . ?
N3 Rh1 P1 89.3(3) . . ?
N1 Rh1 P1 93.7(3) . . ?
N2 Rh1 P1 91.1(3) . . ?
N4 Rh1 P1 92.4(3) . . ?
C45 Rh1 P1 177.1(4) . . ?
C52' P1 C46 124.0(12) . . ?
C52' P1 C52 43.1(11) . . ?
C46 P1 C52 106.1(10) . . ?
C52' P1 C58 60.6(15) . . ?
C46 P1 C58 102.6(12) . . ?
C52 P1 C58 101.9(11) . . ?
C52' P1 C46' 107.2(12) . . ?
C46 P1 C46' 40.4(10) . . ?
C52 P1 C46' 71.6(11) . . ?
C58 P1 C46' 129.9(14) . . ?
C52' P1 C58' 107.7(14) . . ?
C46 P1 C58' 55.7(14) . . ?
C52 P1 C58' 134.0(14) . . ?
C58 P1 C58' 53.1(11) . . ?
C46' P1 C58' 95.0(12) . . ?
C52' P1 Rh1 117.9(10) . . ?
C46 P1 Rh1 118.1(8) . . ?
C52 P1 Rh1 119.0(7) . . ?
C58 P1 Rh1 106.7(10) . . ?
C46' P1 Rh1 119.9(9) . . ?
C58' P1 Rh1 105.9(12) . . ?
C4 N1 C1 103.0(7) . . ?
C4 N1 Rh1 126.2(7) . . ?
C1 N1 Rh1 130.8(6) . . ?
C9 N2 C6 109.5(8) . . ?
C9 N2 Rh1 125.0(7) . . ?
C6 N2 Rh1 125.6(7) . . ?
C14 N3 C11 103.3(7) . . ?
C14 N3 Rh1 124.4(7) . . ?
C11 N3 Rh1 132.3(6) . . ?
C19 N4 C16 109.3(8) . . ?
C19 N4 Rh1 126.0(7) . . ?
C16 N4 Rh1 124.7(7) . . ?
C2 C1 N1 113.7(9) . . ?
C2 C1 C20 127.3(10) . . ?
N1 C1 C20 118.8(8) . . ?
C1 C2 C3 106.1(10) . . ?
C1 C2 H2 127.0 . . ?
C3 C2 H2 127.0 . . ?
C2 C3 C4 107.8(10) . . ?
C2 C3 H3 126.1 . . ?
C4 C3 H3 126.1 . . ?
N1 C4 C5 126.5(10) . . ?
N1 C4 C3 109.4(9) . . ?
C5 C4 C3 124.1(10) . . ?
C6 C5 C4 123.6(10) . . ?
C6 C5 C21 119.7(10) . . ?
C4 C5 C21 116.7(10) . . ?
C5 C6 N2 127.3(10) . . ?
C5 C6 C7 124.0(10) . . ?
N2 C6 C7 108.5(9) . . ?
C8 C7 C6 107.3(10) . . ?
C8 C7 H7 126.4 . . ?
C6 C7 H7 126.4 . . ?
C7 C8 C9 107.5(10) . . ?
C7 C8 H8 126.2 . . ?
C9 C8 H8 126.2 . . ?
N2 C9 C10 131.2(10) . . ?
N2 C9 C8 107.2(9) . . ?
C10 C9 C8 121.3(10) . . ?
C9 C10 C11 128.5(10) . . ?
C9 C10 C27 121.1(10) . . ?
C11 C10 C27 110.2(9) . . ?
C12 C11 C10 135.4(10) . . ?
C12 C11 N3 109.9(9) . . ?
C10 C11 N3 113.1(7) . . ?
C13 C12 C11 108.8(10) . . ?
C13 C12 H12 125.6 . . ?
C11 C12 H12 125.6 . . ?
C12 C13 C14 108.8(10) . . ?
C12 C13 H13 125.6 . . ?
C14 C13 H13 125.6 . . ?
N3 C14 C15 129.7(10) . . ?
N3 C14 C13 108.9(9) . . ?
C15 C14 C13 121.4(10) . . ?
C16 C15 C14 122.0(10) . . ?
C16 C15 C33 119.5(10) . . ?
C14 C15 C33 118.5(10) . . ?
C15 C16 N4 128.1(10) . . ?
C15 C16 C17 124.2(10) . . ?
N4 C16 C17 107.6(9) . . ?
C18 C17 C16 107.5(10) . . ?
C18 C17 H17 126.2 . . ?
C16 C17 H17 126.2 . . ?
C17 C18 C19 107.1(10) . . ?
C17 C18 H18 126.4 . . ?
C19 C18 H18 126.4 . . ?
N4 C19 C20 128.7(10) . . ?
N4 C19 C18 108.4(9) . . ?
C20 C19 C18 122.8(10) . . ?
C19 C20 C1 126.4(10) . . ?
C19 C20 C39 119.3(10) . . ?
C1 C20 C39 114.3(9) . . ?
C22 C21 C26 119.3(12) . . ?
C22 C21 C5 122.0(11) . . ?
C26 C21 C5 118.7(11) . . ?
C21 C22 C23 120.2(13) . . ?
C21 C22 H22 119.9 . . ?
C23 C22 H22 119.9 . . ?
C24 C23 C22 119.6(16) . . ?
C24 C23 H23 120.2 . . ?
C22 C23 H23 120.2 . . ?
C23 C24 C25 121.1(16) . . ?
C23 C24 H24 119.5 . . ?
C25 C24 H24 119.5 . . ?
C24 C25 C26 119.7(15) . . ?
C24 C25 H25 120.1 . . ?
C26 C25 H25 120.1 . . ?
C21 C26 C25 119.9(13) . . ?
C21 C26 H26 120.0 . . ?
C25 C26 H26 120.0 . . ?
C32 C27 C28 116.7(11) . . ?
C32 C27 C10 119.7(10) . . ?
C28 C27 C10 123.6(11) . . ?
C29 C28 C27 121.8(14) . . ?
C29 C28 H28 119.1 . . ?
C27 C28 H28 119.1 . . ?
C28 C29 C30 120.0(15) . . ?
C28 C29 H29 120.0 . . ?
C30 C29 H29 120.0 . . ?
C31 C30 C29 120.5(15) . . ?
C31 C30 H30 119.8 . . ?
C29 C30 H30 119.8 . . ?
C30 C31 C32 118.7(14) . . ?
C30 C31 H31 120.7 . . ?
C32 C31 H31 120.7 . . ?
C27 C32 C31 122.4(13) . . ?
C27 C32 H32 118.8 . . ?
C31 C32 H32 118.8 . . ?
C38 C33 C34 118.6(11) . . ?
C38 C33 C15 119.9(10) . . ?
C34 C33 C15 121.4(10) . . ?
C33 C34 C35 119.8(12) . . ?
C33 C34 H34 120.1 . . ?
C35 C34 H34 120.1 . . ?
C36 C35 C34 119.2(14) . . ?
C36 C35 H35 120.4 . . ?
C34 C35 H35 120.4 . . ?
C37 C36 C35 121.7(14) . . ?
C37 C36 H36 119.1 . . ?
C35 C36 H36 119.1 . . ?
C36 C37 C38 119.6(12) . . ?
C36 C37 H37 120.2 . . ?
C38 C37 H37 120.2 . . ?
C33 C38 C37 121.0(12) . . ?
C33 C38 H38 119.5 . . ?
C37 C38 H38 119.5 . . ?
C44 C39 C40 118.7(11) . . ?
C44 C39 C20 119.7(11) . . ?
C40 C39 C20 121.5(10) . . ?
C39 C40 C41 119.8(12) . . ?
C39 C40 H40 120.1 . . ?
C41 C40 H40 120.1 . . ?
C42 C41 C40 120.4(13) . . ?
C42 C41 H41 119.8 . . ?
C40 C41 H41 119.8 . . ?
C41 C42 C43 120.1(13) . . ?
C41 C42 H42 119.9 . . ?
C43 C42 H42 119.9 . . ?
C42 C43 C44 120.6(13) . . ?
C42 C43 H43 119.7 . . ?
C44 C43 H43 119.7 . . ?
C39 C44 C43 120.3(12) . . ?
C39 C44 H44 119.8 . . ?
C43 C44 H44 119.8 . . ?
Rh1 C45 H45A 109.5 . . ?
Rh1 C45 H45B 109.5 . . ?
H45A C45 H45B 109.5 . . ?
Rh1 C45 H45C 109.5 . . ?
H45A C45 H45C 109.5 . . ?
H45B C45 H45C 109.5 . . ?
C47 C46 C51 120.0 . . ?
C47 C46 P1 116.4(12) . . ?
C51 C46 P1 123.2(12) . . ?
C48 C47 C46 120.0 . . ?
C48 C47 H47A 120.0 . . ?
C46 C47 H47A 120.0 . . ?
C47 C48 C49 120.0 . . ?
C47 C48 H48A 120.0 . . ?
C49 C48 H48A 120.0 . . ?
C50 C49 C48 120.0 . . ?
C50 C49 C49 76(2) . 2_466 ?
C48 C49 C49 152(2) . 2_466 ?
C50 C49 H49A 120.0 . . ?
C48 C49 H49A 120.0 . . ?
C49 C49 H49A 49.8 2_466 . ?
C49 C50 C51 120.0 . . ?
C49 C50 H50A 120.0 . . ?
C51 C50 H50A 120.0 . . ?
C50 C51 C46 120.0 . . ?
C50 C51 H51A 120.0 . . ?
C46 C51 H51A 120.0 . . ?
C53 C52 C57 120.0 . . ?
C53 C52 P1 115.8(12) . . ?
C57 C52 P1 124.2(12) . . ?
C52 C53 C54 120.0 . . ?
C52 C53 H53A 120.0 . . ?
C54 C53 H53A 120.0 . . ?
C55 C54 C53 120.0 . . ?
C55 C54 H54A 120.0 . . ?
C53 C54 H54A 120.0 . . ?
C54 C55 C56 120.0 . . ?
C54 C55 H55A 120.0 . . ?
C56 C55 H55A 120.0 . . ?
C57 C56 C55 120.0 . . ?
C57 C56 H56A 120.0 . . ?
C55 C56 H56A 120.0 . . ?
C56 C57 C52 120.0 . . ?
C56 C57 H57A 120.0 . . ?
C52 C57 H57A 120.0 . . ?
C59 C58 P1 174(3) . . ?
C58 C59 C60 176(4) . . ?
C61 C60 C65 120.0 . . ?
C61 C60 C59 119.7(16) . . ?
C65 C60 C59 120.1(16) . . ?
C60 C61 C62 120.0 . . ?
C60 C61 H61A 120.0 . . ?
C62 C61 H61A 120.0 . . ?
C63 C62 C61 120.0 . . ?
C63 C62 H62A 120.0 . . ?
C61 C62 H62A 120.0 . . ?
C64 C63 C62 120.0 . . ?
C64 C63 H63A 120.0 . . ?
C62 C63 H63A 120.0 . . ?
C63 C64 C65 120.0 . . ?
C63 C64 H64A 120.0 . . ?
C65 C64 H64A 120.0 . . ?
C64 C65 C60 120.0 . . ?
C64 C65 H65A 120.0 . . ?
C60 C65 H65A 120.0 . . ?
C47' C46' C51' 120.0 . . ?
C47' C46' P1 113.8(16) . . ?
C51' C46' P1 126.0(16) . . ?
C48' C47' C46' 120.0 . . ?
C48' C47' H47B 120.0 . . ?
C46' C47' H47B 120.0 . . ?
C47' C48' C49' 120.0 . . ?
C47' C48' H48B 120.0 . . ?
C49' C48' H48B 120.0 . . ?
C48' C49' C50' 120.0 . . ?
C48' C49' H49B 120.0 . . ?
C50' C49' H49B 120.0 . . ?
C51' C50' C49' 120.0 . . ?
C51' C50' H50B 120.0 . . ?
C49' C50' H50B 120.0 . . ?
C50' C51' C46' 120.0 . . ?
C50' C51' H51B 120.0 . . ?
C46' C51' H51B 120.0 . . ?
C53' C52' C57' 120.0 . . ?
C53' C52' P1 116.4(17) . . ?
C57' C52' P1 123.4(17) . . ?
C54' C53' C52' 120.0 . . ?
C54' C53' H53B 120.0 . . ?
C52' C53' H53B 120.0 . . ?
C53' C54' C55' 120.0 . . ?
C53' C54' H54B 120.0 . . ?
C55' C54' H54B 120.0 . . ?
C56' C55' C54' 120.0 . . ?
C56' C55' C56' 104(3) . 2_556 ?
C54' C55' C56' 126(3) . 2_556 ?
C56' C55' H55B 120.0 . . ?
C54' C55' H55B 120.0 . . ?
C56' C55' H55B 32.9 2_556 . ?
C57' C56' C55' 120.0 . . ?
C57' C56' C55' 147(3) . 2_556 ?
C55' C56' C55' 76(3) . 2_556 ?
C57' C56' H56B 120.0 . . ?
C55' C56' H56B 120.0 . . ?
C55' C56' H56B 53.8 2_556 . ?
C56' C57' C52' 120.0 . . ?
C56' C57' H57B 120.0 . . ?
C52' C57' H57B 120.0 . . ?
C59' C58' P1 172(4) . . ?
C58' C59' C60' 171(4) . . ?
C61' C60' C65' 120.0 . . ?
C61' C60' C59' 119.5(17) . . ?
C65' C60' C59' 120.5(17) . . ?
C60' C61' C62' 120.0 . . ?
C60' C61' H61B 120.0 . . ?
C62' C61' H61B 120.0 . . ?
C63' C62' C61' 120.0 . . ?
C63' C62' H62B 120.0 . . ?
C61' C62' H62B 120.0 . . ?
C62' C63' C64' 120.0 . . ?
C62' C63' H63B 120.0 . . ?
C64' C63' H63B 120.0 . . ?
C65' C64' C63' 120.0 . . ?
C65' C64' H64B 120.0 . . ?
C63' C64' H64B 120.0 . . ?
C64' C65' C60' 120.0 . . ?
C64' C65' H65B 120.0 . . ?
C60' C65' H65B 120.0 . . ?

loop_
_geom_bond_atom_site_label_1
_geom_bond_atom_site_label_2
_geom_bond_distance
_geom_bond_site_symmetry_2
_geom_bond_publ_flag
Rh1 N3 2.024(6) . ?
Rh1 N1 2.028(7) . ?
Rh1 N2 2.032(6) . ?
Rh1 N4 2.033(6) . ?
Rh1 C45 2.059(11) . ?
Rh1 P1 2.512(3) . ?
P1 C52' 1.678(18) . ?
P1 C46 1.759(15) . ?
P1 C52 1.866(15) . ?
P1 C58 1.87(3) . ?
P1 C46' 1.919(18) . ?
P1 C58' 1.93(3) . ?
N1 C4 1.380(14) . ?
N1 C1 1.427(13) . ?
N2 C9 1.328(14) . ?
N2 C6 1.387(14) . ?
N3 C14 1.350(13) . ?
N3 C11 1.520(13) . ?
N4 C19 1.351(14) . ?
N4 C16 1.378(14) . ?
C1 C2 1.350(10) . ?
C1 C20 1.438(15) . ?
C2 C3 1.379(15) . ?
C2 H2 0.9500 . ?
C3 C4 1.446(16) . ?
C3 H3 0.9500 . ?
C4 C5 1.414(15) . ?
C5 C6 1.387(16) . ?
C5 C21 1.493(16) . ?
C6 C7 1.464(16) . ?
C7 C8 1.323(16) . ?
C7 H7 0.9500 . ?
C8 C9 1.524(16) . ?
C8 H8 0.9500 . ?
C9 C10 1.369(16) . ?
C10 C11 1.431(15) . ?
C10 C27 1.480(16) . ?
C11 C12 1.350(10) . ?
C12 C13 1.335(15) . ?
C12 H12 0.9500 . ?
C13 C14 1.484(16) . ?
C13 H13 0.9500 . ?
C14 C15 1.397(16) . ?
C15 C16 1.375(16) . ?
C15 C33 1.499(16) . ?
C16 C17 1.477(16) . ?
C17 C18 1.344(16) . ?
C17 H17 0.9500 . ?
C18 C19 1.483(16) . ?
C18 H18 0.9500 . ?
C19 C20 1.377(16) . ?
C20 C39 1.486(15) . ?
C21 C22 1.367(18) . ?
C21 C26 1.369(18) . ?
C22 C23 1.41(2) . ?
C22 H22 0.9500 . ?
C23 C24 1.34(2) . ?
C23 H23 0.9500 . ?
C24 C25 1.36(2) . ?
C24 H24 0.9500 . ?
C25 C26 1.41(2) . ?
C25 H25 0.9500 . ?
C26 H26 0.9500 . ?
C27 C32 1.384(17) . ?
C27 C28 1.398(17) . ?
C28 C29 1.36(2) . ?
C28 H28 0.9500 . ?
C29 C30 1.39(2) . ?
C29 H29 0.9500 . ?
C30 C31 1.36(2) . ?
C30 H30 0.9500 . ?
C31 C32 1.403(19) . ?
C31 H31 0.9500 . ?
C32 H32 0.9500 . ?
C33 C38 1.369(17) . ?
C33 C34 1.388(17) . ?
C34 C35 1.408(19) . ?
C34 H34 0.9500 . ?
C35 C36 1.353(19) . ?
C35 H35 0.9500 . ?
C36 C37 1.346(18) . ?
C36 H36 0.9500 . ?
C37 C38 1.386(18) . ?
C37 H37 0.9500 . ?
C38 H38 0.9500 . ?
C39 C44 1.383(17) . ?
C39 C40 1.399(17) . ?
C40 C41 1.403(19) . ?
C40 H40 0.9500 . ?
C41 C42 1.360(18) . ?
C41 H41 0.9500 . ?
C42 C43 1.371(19) . ?
C42 H42 0.9500 . ?
C43 C44 1.392(18) . ?
C43 H43 0.9500 . ?
C44 H44 0.9500 . ?
C45 H45A 0.9800 . ?
C45 H45B 0.9800 . ?
C45 H45C 0.9800 . ?
C46 C47 1.3900 . ?
C46 C51 1.3900 . ?
C47 C48 1.3900 . ?
C47 H47A 0.9500 . ?
C48 C49 1.3900 . ?
C48 H48A 0.9500 . ?
C49 C50 1.3900 . ?
C49 C49 2.02(4) 2_466 ?
C49 H49A 0.9500 . ?
C50 C51 1.3900 . ?
C50 H50A 0.9500 . ?
C51 H51A 0.9500 . ?
C52 C53 1.3900 . ?
C52 C57 1.3900 . ?
C53 C54 1.3900 . ?
C53 H53A 0.9500 . ?
C54 C55 1.3900 . ?
C54 H54A 0.9500 . ?
C55 C56 1.3900 . ?
C55 H55A 0.9500 . ?
C56 C57 1.3900 . ?
C56 H56A 0.9500 . ?
C57 H57A 0.9500 . ?
C58 C59 1.14(3) . ?
C59 C60 1.47(3) . ?
C60 C61 1.3900 . ?
C60 C65 1.3900 . ?
C61 C62 1.3900 . ?
C61 H61A 0.9500 . ?
C62 C63 1.3900 . ?
C62 H62A 0.9500 . ?
C63 C64 1.3900 . ?
C63 H63A 0.9500 . ?
C64 C65 1.3900 . ?
C64 H64A 0.9500 . ?
C65 H65A 0.9500 . ?
C46' C47' 1.3900 . ?
C46' C51' 1.3900 . ?
C47' C48' 1.3900 . ?
C47' H47B 0.9500 . ?
C48' C49' 1.3900 . ?
C48' H48B 0.9500 . ?
C49' C50' 1.3900 . ?
C49' H49B 0.9500 . ?
C50' C51' 1.3900 . ?
C50' H50B 0.9500 . ?
C51' H51B 0.9500 . ?
C52' C53' 1.3900 . ?
C52' C57' 1.3900 . ?
C53' C54' 1.3900 . ?
C53' H53B 0.9500 . ?
C54' C55' 1.3900 . ?
C54' H54B 0.9500 . ?
C55' C56' 1.3900 . ?
C55' C56' 1.89(4) 2_556 ?
C55' H55B 0.9500 . ?
C56' C57' 1.3900 . ?
C56' C55' 1.89(5) 2_556 ?
C56' H56B 0.9500 . ?
C57' H57B 0.9500 . ?
C58' C59' 1.14(3) . ?
C59' C60' 1.47(3) . ?
C60' C61' 1.3900 . ?
C60' C65' 1.3900 . ?
C61' C62' 1.3900 . ?
C61' H61B 0.9500 . ?
C62' C63' 1.3900 . ?
C62' H62B 0.9500 . ?
C63' C64' 1.3900 . ?
C63' H63B 0.9500 . ?
C64' C65' 1.3900 . ?
C64' H64B 0.9500 . ?
C65' H65B 0.9500 . ?

loop_
_geom_torsion_atom_site_label_1
_geom_torsion_atom_site_label_2
_geom_torsion_atom_site_label_3
_geom_torsion_atom_site_label_4
_geom_torsion
_geom_torsion_site_symmetry_1
_geom_torsion_site_symmetry_2
_geom_torsion_site_symmetry_3
_geom_torsion_site_symmetry_4
_geom_torsion_publ_flag
N3 Rh1 P1 C52' -121.1(11) . . . . ?
N1 Rh1 P1 C52' 58.6(11) . . . . ?
N2 Rh1 P1 C52' -32.2(11) . . . . ?
N4 Rh1 P1 C52' 147.9(11) . . . . ?
N3 Rh1 P1 C46 58.7(8) . . . . ?
N1 Rh1 P1 C46 -121.6(8) . . . . ?
N2 Rh1 P1 C46 147.6(8) . . . . ?
N4 Rh1 P1 C46 -32.4(8) . . . . ?
N3 Rh1 P1 C52 -170.4(8) . . . . ?
N1 Rh1 P1 C52 9.3(8) . . . . ?
N2 Rh1 P1 C52 -81.5(8) . . . . ?
N4 Rh1 P1 C52 98.5(8) . . . . ?
N3 Rh1 P1 C58 -56.0(10) . . . . ?
N1 Rh1 P1 C58 123.7(10) . . . . ?
N2 Rh1 P1 C58 32.9(11) . . . . ?
N4 Rh1 P1 C58 -147.0(11) . . . . ?
N3 Rh1 P1 C46' 105.1(10) . . . . ?
N1 Rh1 P1 C46' -75.2(10) . . . . ?
N2 Rh1 P1 C46' -166.0(10) . . . . ?
N4 Rh1 P1 C46' 14.1(10) . . . . ?
N3 Rh1 P1 C58' -0.5(11) . . . . ?
N1 Rh1 P1 C58' 179.2(12) . . . . ?
N2 Rh1 P1 C58' 88.4(12) . . . . ?
N4 Rh1 P1 C58' -91.5(12) . . . . ?
N2 Rh1 N1 C4 0.2(9) . . . . ?
N4 Rh1 N1 C4 176.8(9) . . . . ?
C45 Rh1 N1 C4 88.5(9) . . . . ?
P1 Rh1 N1 C4 -90.9(8) . . . . ?
N2 Rh1 N1 C1 -176.8(9) . . . . ?
N4 Rh1 N1 C1 -0.2(9) . . . . ?
C45 Rh1 N1 C1 -88.5(9) . . . . ?
P1 Rh1 N1 C1 92.1(9) . . . . ?
N3 Rh1 N2 C9 2.1(9) . . . . ?
N1 Rh1 N2 C9 179.0(9) . . . . ?
C45 Rh1 N2 C9 90.0(9) . . . . ?
P1 Rh1 N2 C9 -87.2(9) . . . . ?
N3 Rh1 N2 C6 -178.6(9) . . . . ?
N1 Rh1 N2 C6 -1.6(9) . . . . ?
C45 Rh1 N2 C6 -90.7(9) . . . . ?
P1 Rh1 N2 C6 92.1(8) . . . . ?
N2 Rh1 N3 C14 178.2(9) . . . . ?
N4 Rh1 N3 C14 1.7(9) . . . . ?
C45 Rh1 N3 C14 89.9(9) . . . . ?
P1 Rh1 N3 C14 -90.7(8) . . . . ?
N2 Rh1 N3 C11 -4.2(9) . . . . ?
N4 Rh1 N3 C11 179.2(9) . . . . ?
C45 Rh1 N3 C11 -92.5(9) . . . . ?
P1 Rh1 N3 C11 86.9(9) . . . . ?
N3 Rh1 N4 C19 178.5(9) . . . . ?
N1 Rh1 N4 C19 1.6(9) . . . . ?
C45 Rh1 N4 C19 90.7(9) . . . . ?
P1 Rh1 N4 C19 -92.1(9) . . . . ?
N3 Rh1 N4 C16 -2.6(8) . . . . ?
N1 Rh1 N4 C16 -179.5(8) . . . . ?
C45 Rh1 N4 C16 -90.4(9) . . . . ?
P1 Rh1 N4 C16 86.8(8) . . . . ?
C4 N1 C1 C2 -0.4(12) . . . . ?
Rh1 N1 C1 C2 177.1(8) . . . . ?
C4 N1 C1 C20 -176.1(10) . . . . ?
Rh1 N1 C1 C20 1.4(15) . . . . ?
N1 C1 C2 C3 1.0(13) . . . . ?
C20 C1 C2 C3 176.2(11) . . . . ?
C1 C2 C3 C4 -1.1(12) . . . . ?
C1 N1 C4 C5 176.5(11) . . . . ?
Rh1 N1 C4 C5 -1.1(16) . . . . ?
C1 N1 C4 C3 -0.3(11) . . . . ?
Rh1 N1 C4 C3 -178.0(7) . . . . ?
C2 C3 C4 N1 0.9(13) . . . . ?
C2 C3 C4 C5 -176.0(11) . . . . ?
N1 C4 C5 C6 3.4(19) . . . . ?
C3 C4 C5 C6 179.8(11) . . . . ?
N1 C4 C5 C21 -174.5(10) . . . . ?
C3 C4 C5 C21 2.0(17) . . . . ?
C4 C5 C6 N2 -5.1(19) . . . . ?
C21 C5 C6 N2 172.7(10) . . . . ?
C4 C5 C6 C7 -179.9(11) . . . . ?
C21 C5 C6 C7 -2.1(17) . . . . ?
C9 N2 C6 C5 -176.3(11) . . . . ?
Rh1 N2 C6 C5 4.3(16) . . . . ?
C9 N2 C6 C7 -0.9(12) . . . . ?
Rh1 N2 C6 C7 179.7(7) . . . . ?
C5 C6 C7 C8 175.3(11) . . . . ?
N2 C6 C7 C8 -0.3(12) . . . . ?
C6 C7 C8 C9 1.3(12) . . . . ?
C6 N2 C9 C10 174.8(12) . . . . ?
Rh1 N2 C9 C10 -5.7(17) . . . . ?
C6 N2 C9 C8 1.6(12) . . . . ?
Rh1 N2 C9 C8 -179.0(7) . . . . ?
C7 C8 C9 N2 -1.8(12) . . . . ?
C7 C8 C9 C10 -175.9(10) . . . . ?
N2 C9 C10 C11 11(2) . . . . ?
C8 C9 C10 C11 -176.5(10) . . . . ?
N2 C9 C10 C27 -174.3(11) . . . . ?
C8 C9 C10 C27 -1.9(16) . . . . ?
C9 C10 C11 C12 -174.7(12) . . . . ?
C27 C10 C11 C12 10.2(18) . . . . ?
C9 C10 C11 N3 -11.1(16) . . . . ?
C27 C10 C11 N3 173.9(8) . . . . ?
C14 N3 C11 C12 -5.8(12) . . . . ?
Rh1 N3 C11 C12 176.3(7) . . . . ?
C14 N3 C11 C10 -173.7(9) . . . . ?
Rh1 N3 C11 C10 8.4(14) . . . . ?
C10 C11 C12 C13 169.9(12) . . . . ?
N3 C11 C12 C13 5.8(12) . . . . ?
C11 C12 C13 C14 -3.5(13) . . . . ?
C11 N3 C14 C15 179.8(11) . . . . ?
Rh1 N3 C14 C15 -2.1(17) . . . . ?
C11 N3 C14 C13 3.5(11) . . . . ?
Rh1 N3 C14 C13 -178.4(7) . . . . ?
C12 C13 C14 N3 -0.3(13) . . . . ?
C12 C13 C14 C15 -176.9(10) . . . . ?
N3 C14 C15 C16 2.7(19) . . . . ?
C13 C14 C15 C16 178.6(10) . . . . ?
N3 C14 C15 C33 -174.4(10) . . . . ?
C13 C14 C15 C33 1.5(16) . . . . ?
C14 C15 C16 N4 -3.9(19) . . . . ?
C33 C15 C16 N4 173.2(10) . . . . ?
C14 C15 C16 C17 179.3(10) . . . . ?
C33 C15 C16 C17 -3.6(17) . . . . ?
C19 N4 C16 C15 -176.7(11) . . . . ?
Rh1 N4 C16 C15 4.2(16) . . . . ?
C19 N4 C16 C17 0.5(12) . . . . ?
Rh1 N4 C16 C17 -178.5(7) . . . . ?
C15 C16 C17 C18 175.9(11) . . . . ?
N4 C16 C17 C18 -1.5(12) . . . . ?
C16 C17 C18 C19 1.7(12) . . . . ?
C16 N4 C19 C20 176.2(11) . . . . ?
Rh1 N4 C19 C20 -4.8(17) . . . . ?
C16 N4 C19 C18 0.6(12) . . . . ?
Rh1 N4 C19 C18 179.6(7) . . . . ?
C17 C18 C19 N4 -1.5(12) . . . . ?
C17 C18 C19 C20 -177.4(11) . . . . ?
N4 C19 C20 C1 6.4(19) . . . . ?
C18 C19 C20 C1 -178.5(10) . . . . ?
N4 C19 C20 C39 -172.8(11) . . . . ?
C18 C19 C20 C39 2.2(16) . . . . ?
C2 C1 C20 C19 -179.3(11) . . . . ?
N1 C1 C20 C19 -4.3(17) . . . . ?
C2 C1 C20 C39 -0.1(17) . . . . ?
N1 C1 C20 C39 174.9(9) . . . . ?
C6 C5 C21 C22 79.8(15) . . . . ?
C4 C5 C21 C22 -102.3(14) . . . . ?
C6 C5 C21 C26 -98.5(14) . . . . ?
C4 C5 C21 C26 79.5(15) . . . . ?
C26 C21 C22 C23 -2(2) . . . . ?
C5 C21 C22 C23 -179.9(13) . . . . ?
C21 C22 C23 C24 -1(2) . . . . ?
C22 C23 C24 C25 4(2) . . . . ?
C23 C24 C25 C26 -4(2) . . . . ?
C22 C21 C26 C25 2(2) . . . . ?
C5 C21 C26 C25 -179.7(12) . . . . ?
C24 C25 C26 C21 1(2) . . . . ?
C9 C10 C27 C32 78.2(15) . . . . ?
C11 C10 C27 C32 -106.2(12) . . . . ?
C9 C10 C27 C28 -99.9(14) . . . . ?
C11 C10 C27 C28 75.6(14) . . . . ?
C32 C27 C28 C29 -1(2) . . . . ?
C10 C27 C28 C29 177.3(13) . . . . ?
C27 C28 C29 C30 1(2) . . . . ?
C28 C29 C30 C31 -1(2) . . . . ?
C29 C30 C31 C32 0(2) . . . . ?
C28 C27 C32 C31 0.2(19) . . . . ?
C10 C27 C32 C31 -178.1(12) . . . . ?
C30 C31 C32 C27 0(2) . . . . ?
C16 C15 C33 C38 -99.7(14) . . . . ?
C14 C15 C33 C38 77.5(14) . . . . ?
C16 C15 C33 C34 79.5(15) . . . . ?
C14 C15 C33 C34 -103.3(14) . . . . ?
C38 C33 C34 C35 -2.2(19) . . . . ?
C15 C33 C34 C35 178.7(12) . . . . ?
C33 C34 C35 C36 0(2) . . . . ?
C34 C35 C36 C37 1(2) . . . . ?
C35 C36 C37 C38 -1(2) . . . . ?
C34 C33 C38 C37 2.8(18) . . . . ?
C15 C33 C38 C37 -178.0(11) . . . . ?
C36 C37 C38 C33 -1.3(19) . . . . ?
C19 C20 C39 C44 73.9(15) . . . . ?
C1 C20 C39 C44 -105.4(13) . . . . ?
C19 C20 C39 C40 -103.5(14) . . . . ?
C1 C20 C39 C40 77.2(14) . . . . ?
C44 C39 C40 C41 0.8(18) . . . . ?
C20 C39 C40 C41 178.2(12) . . . . ?
C39 C40 C41 C42 -1(2) . . . . ?
C40 C41 C42 C43 1(2) . . . . ?
C41 C42 C43 C44 -1(2) . . . . ?
C40 C39 C44 C43 -0.6(19) . . . . ?
C20 C39 C44 C43 -178.1(12) . . . . ?
C42 C43 C44 C39 1(2) . . . . ?
C52' P1 C46 C47 -114.4(15) . . . . ?
C52 P1 C46 C47 -70.7(13) . . . . ?
C58 P1 C46 C47 -177.3(14) . . . . ?
C46' P1 C46 C47 -38.4(15) . . . . ?
C58' P1 C46 C47 157(2) . . . . ?
Rh1 P1 C46 C47 65.8(12) . . . . ?
C52' P1 C46 C51 72.2(19) . . . . ?
C52 P1 C46 C51 115.9(13) . . . . ?
C58 P1 C46 C51 9.4(17) . . . . ?
C46' P1 C46 C51 148(2) . . . . ?
C58' P1 C46 C51 -16.8(17) . . . . ?
Rh1 P1 C46 C51 -107.5(12) . . . . ?
C51 C46 C47 C48 0.0 . . . . ?
P1 C46 C47 C48 -173.6(16) . . . . ?
C46 C47 C48 C49 0.0 . . . . ?
C47 C48 C49 C50 0.0 . . . . ?
C47 C48 C49 C49 120(4) . . . 2_466 ?
C48 C49 C50 C51 0.0 . . . . ?
C49 C49 C50 C51 -155(2) 2_466 . . . ?
C49 C50 C51 C46 0.0 . . . . ?
C47 C46 C51 C50 0.0 . . . . ?
P1 C46 C51 C50 173.1(17) . . . . ?
C52' P1 C52 C53 -154(2) . . . . ?
C46 P1 C52 C53 82.7(13) . . . . ?
C58 P1 C52 C53 -170.3(14) . . . . ?
C46' P1 C52 C53 61.3(13) . . . . ?
C58' P1 C52 C53 140.2(18) . . . . ?
Rh1 P1 C52 C53 -53.3(12) . . . . ?
C52' P1 C52 C57 27.7(17) . . . . ?
C46 P1 C52 C57 -95.3(14) . . . . ?
C58 P1 C52 C57 11.7(17) . . . . ?
C46' P1 C52 C57 -116.7(15) . . . . ?
C58' P1 C52 C57 -38(2) . . . . ?
Rh1 P1 C52 C57 128.7(11) . . . . ?
C57 C52 C53 C54 0.0 . . . . ?
P1 C52 C53 C54 -178.1(15) . . . . ?
C52 C53 C54 C55 0.0 . . . . ?
C53 C54 C55 C56 0.0 . . . . ?
C54 C55 C56 C57 0.0 . . . . ?
C55 C56 C57 C52 0.0 . . . . ?
C53 C52 C57 C56 0.0 . . . . ?
P1 C52 C57 C56 177.9(16) . . . . ?
C65 C60 C61 C62 0.0 . . . . ?
C59 C60 C61 C62 174(2) . . . . ?
C60 C61 C62 C63 0.0 . . . . ?
C61 C62 C63 C64 0.0 . . . . ?
C62 C63 C64 C65 0.0 . . . . ?
C63 C64 C65 C60 0.0 . . . . ?
C61 C60 C65 C64 0.0 . . . . ?
C59 C60 C65 C64 -174(2) . . . . ?
C52' P1 C46' C47' -81.7(17) . . . . ?
C46 P1 C46' C47' 156(2) . . . . ?
C52 P1 C46' C47' -57.1(13) . . . . ?
C58 P1 C46' C47' -147.5(17) . . . . ?
C58' P1 C46' C47' 168.0(17) . . . . ?
Rh1 P1 C46' C47' 56.4(14) . . . . ?
C52' P1 C46' C51' 92.9(18) . . . . ?
C46 P1 C46' C51' -29.7(16) . . . . ?
C52 P1 C46' C51' 117.5(17) . . . . ?
C58 P1 C46' C51' 27(2) . . . . ?
C58' P1 C46' C51' -17(2) . . . . ?
Rh1 P1 C46' C51' -129.0(13) . . . . ?
C51' C46' C47' C48' 0.0 . . . . ?
P1 C46' C47' C48' 175.0(18) . . . . ?
C46' C47' C48' C49' 0.0 . . . . ?
C47' C48' C49' C50' 0.0 . . . . ?
C48' C49' C50' C51' 0.0 . . . . ?
C49' C50' C51' C46' 0.0 . . . . ?
C47' C46' C51' C50' 0.0 . . . . ?
P1 C46' C51' C50' -174(2) . . . . ?
C46 P1 C52' C53' 93.8(17) . . . . ?
C52 P1 C52' C53' 17.3(14) . . . . ?
C58 P1 C52' C53' 179(2) . . . . ?
C46' P1 C52' C53' 52.6(17) . . . . ?
C58' P1 C52' C53' 153.9(17) . . . . ?
Rh1 P1 C52' C53' -86.5(14) . . . . ?
C46 P1 C52' C57' -90.1(19) . . . . ?
C52 P1 C52' C57' -167(2) . . . . ?
C58 P1 C52' C57' -4.7(16) . . . . ?
C46' P1 C52' C57' -131.3(16) . . . . ?
C58' P1 C52' C57' -30(2) . . . . ?
Rh1 P1 C52' C57' 89.6(16) . . . . ?
C57' C52' C53' C54' 0.0 . . . . ?
P1 C52' C53' C54' 176(2) . . . . ?
C52' C53' C54' C55' 0.0 . . . . ?
C53' C54' C55' C56' 0.0 . . . . ?
C53' C54' C55' C56' -141(4) . . . 2_556 ?
C54' C55' C56' C57' 0.0 . . . . ?
C56' C55' C56' C57' 148(3) 2_556 . . . ?
C54' C55' C56' C55' -148(3) . . . 2_556 ?
C56' C55' C56' C55' 0.0(14) 2_556 . . 2_556 ?
C55' C56' C57' C52' 0.0 . . . . ?
C55' C56' C57' C52' 111(5) 2_556 . . . ?
C53' C52' C57' C56' 0.0 . . . . ?
P1 C52' C57' C56' -176(2) . . . . ?
C65' C60' C61' C62' 0.0 . . . . ?
C59' C60' C61' C62' -178(3) . . . . ?
C60' C61' C62' C63' 0.0 . . . . ?
C61' C62' C63' C64' 0.0 . . . . ?
C62' C63' C64' C65' 0.0 . . . . ?
C63' C64' C65' C60' 0.0 . . . . ?
C61' C60' C65' C64' 0.0 . . . . ?
C59' C60' C65' C64' 178(3) . . . . ?
